data_1553788
loop_
_publ_author_name
'Qiao, Huijie'
'Sun, Suyan'
'Zhang, Yue'
'Zhu, Hongmei'
'Yu, Xiaomeng'
'Yang, Fan'
'Wu, Yusheng'
'Li, Zhongxian'
'Wu, Yangjie'

_publ_section_title
;
 Merging photoredox catalysis with transition metal catalysis:
 site-selective C4 or C5-H phosphonation of 8-aminoquinoline amides
;
_journal_issue 10
_journal_name_full 'Organic Chemistry Frontiers'
_journal_page_first 1981
_journal_paper_doi 10.1039/C7QO00305F
_journal_volume 4
_journal_year 2017
_chemical_formula_moiety 'C28 H21 N2 O2 P'
_chemical_formula_sum 'C28 H21 N2 O2 P'
_chemical_formula_weight 448.44
_space_group_crystal_system monoclinic
_space_group_IT_number 14
_space_group_name_Hall '-P 2ybc'
_space_group_name_H-M_alt 'P 1 21/c 1'
_atom_sites_solution_hydrogens mixed
_atom_sites_solution_primary direct
_audit_creation_date 2016-08-30
_audit_creation_method
;
Olex2 1.2
(compiled 2016.08.25 svn.r3337 for OlexSys, GUI svn.r5221)
;
_audit_update_record
;
2017-01-16 deposited with the CCDC.
2017-06-28 downloaded from the CCDC.
;
_cell_angle_alpha 90
_cell_angle_beta 106.848(3)
_cell_angle_gamma 90
_cell_formula_units_Z 4
_cell_length_a 12.9056(3)
_cell_length_b 8.9810(2)
_cell_length_c 20.4045(5)
_cell_measurement_reflns_used 3605
_cell_measurement_temperature 293(2)
_cell_measurement_theta_max 70.7770
_cell_measurement_theta_min 4.5250
_cell_volume 2263.48(10)
_computing_cell_refinement
;
CrysAlisPro, Agilent Technologies,
Version 1.171.37.35 (release 13-08-2014 CrysAlis171 .NET)
(compiled Aug 13 2014,18:06:01)
;
_computing_data_collection
;
CrysAlisPro, Agilent Technologies,
Version 1.171.37.35 (release 13-08-2014 CrysAlis171 .NET)
(compiled Aug 13 2014,18:06:01)
;
_computing_data_reduction
;
CrysAlisPro, Agilent Technologies,
Version 1.171.37.35 (release 13-08-2014 CrysAlis171 .NET)
(compiled Aug 13 2014,18:06:01)
;
_computing_molecular_graphics 'Olex2 (Dolomanov et al., 2009)'
_computing_publication_material 'Olex2 (Dolomanov et al., 2009)'
_computing_structure_refinement 'ShelXL (Sheldrick, 2015)'
_computing_structure_solution 'ShelXS (Sheldrick, 2008)'
_diffrn_ambient_temperature 293(2)
_diffrn_detector 'CCD plate'
_diffrn_detector_area_resol_mean 16.2312
_diffrn_detector_type Eos
_diffrn_measured_fraction_theta_full 1.000
_diffrn_measured_fraction_theta_max 1.000
_diffrn_measurement_details
;
#__ type_ start__ end____ width___ exp.time_
  1 omega  -51.00    1.00   1.0000    1.0000
omega____ theta____ kappa____ phi______ frames
    -      -33.5000   57.0000  -90.0000 52

#__ type_ start__ end____ width___ exp.time_
  2 omega    8.00   37.00   1.0000    1.0000
omega____ theta____ kappa____ phi______ frames
    -      -33.5000   37.0000   30.0000 29

#__ type_ start__ end____ width___ exp.time_
  3 omega  -44.00  -11.00   1.0000    1.0000
omega____ theta____ kappa____ phi______ frames
    -      -33.5000   37.0000   30.0000 33

#__ type_ start__ end____ width___ exp.time_
  4 omega  -67.00  -36.00   1.0000    1.0000
omega____ theta____ kappa____ phi______ frames
    -      -33.5000  178.0000  -90.0000 31

#__ type_ start__ end____ width___ exp.time_
  5 omega   57.00   90.00   1.0000    1.0000
omega____ theta____ kappa____ phi______ frames
    -       36.4734  178.0000  -60.0000 33

#__ type_ start__ end____ width___ exp.time_
  6 omega   66.00  109.00   1.0000    1.0000
omega____ theta____ kappa____ phi______ frames
    -       36.4734  178.0000 -180.0000 43

#__ type_ start__ end____ width___ exp.time_
  7 omega   74.00  109.00   1.0000    1.0000
omega____ theta____ kappa____ phi______ frames
    -       36.4734  178.0000 -120.0000 35

#__ type_ start__ end____ width___ exp.time_
  8 omega   -3.00   44.00   1.0000    1.0000
omega____ theta____ kappa____ phi______ frames
    -       36.4734  -99.0000   30.0000 47

#__ type_ start__ end____ width___ exp.time_
  9 omega   25.00   64.00   1.0000    1.0000
omega____ theta____ kappa____ phi______ frames
    -       36.4734  -99.0000  120.0000 39

#__ type_ start__ end____ width___ exp.time_
 10 omega  -23.00   55.00   1.0000    1.0000
omega____ theta____ kappa____ phi______ frames
    -       36.4734  -57.0000  -90.0000 78

#__ type_ start__ end____ width___ exp.time_
 11 omega   45.00   82.00   1.0000    3.0000
omega____ theta____ kappa____ phi______ frames
    -      108.0000  -30.0000 -150.0000 37

#__ type_ start__ end____ width___ exp.time_
 12 omega   47.00  117.00   1.0000    3.0000
omega____ theta____ kappa____ phi______ frames
    -      108.0000  -61.0000  -90.0000 70

#__ type_ start__ end____ width___ exp.time_
 13 omega   50.00   90.00   1.0000    3.0000
omega____ theta____ kappa____ phi______ frames
    -      108.0000  -94.0000  150.0000 40

#__ type_ start__ end____ width___ exp.time_
 14 omega   43.00  110.00   1.0000    3.0000
omega____ theta____ kappa____ phi______ frames
    -      108.0000 -111.0000  -60.0000 67

#__ type_ start__ end____ width___ exp.time_
 15 omega   40.00   71.00   1.0000    3.0000
omega____ theta____ kappa____ phi______ frames
    -      108.0000  -30.0000  120.0000 31

#__ type_ start__ end____ width___ exp.time_
 16 omega  111.00  140.00   1.0000    3.0000
omega____ theta____ kappa____ phi______ frames
    -      108.0000   61.0000 -180.0000 29

#__ type_ start__ end____ width___ exp.time_
 17 omega   88.00  174.00   1.0000    3.0000
omega____ theta____ kappa____ phi______ frames
    -      108.0000   61.0000   30.0000 86

#__ type_ start__ end____ width___ exp.time_
 18 omega   45.00  107.00   1.0000    3.0000
omega____ theta____ kappa____ phi______ frames
    -      108.0000  -94.0000   60.0000 62

#__ type_ start__ end____ width___ exp.time_
 19 omega   51.00   82.00   1.0000    3.0000
omega____ theta____ kappa____ phi______ frames
    -      108.0000  -45.0000  -90.0000 31

#__ type_ start__ end____ width___ exp.time_
 20 omega  103.00  168.00   1.0000    3.0000
omega____ theta____ kappa____ phi______ frames
    -      108.0000  111.0000  -60.0000 65
;
_diffrn_measurement_device 'four-circle diffractometer'
_diffrn_measurement_device_type 'Xcalibur, Eos, Gemini'
_diffrn_measurement_method '\w scans'
_diffrn_orient_matrix_UB_11 0.0069513000
_diffrn_orient_matrix_UB_12 -0.0677625000
_diffrn_orient_matrix_UB_13 0.0704859000
_diffrn_orient_matrix_UB_21 -0.0320046000
_diffrn_orient_matrix_UB_22 0.1512605000
_diffrn_orient_matrix_UB_23 0.0239902000
_diffrn_orient_matrix_UB_31 -0.1204075000
_diffrn_orient_matrix_UB_32 -0.0442257000
_diffrn_orient_matrix_UB_33 -0.0259808000
_diffrn_radiation_monochromator graphite
_diffrn_radiation_probe x-ray
_diffrn_radiation_type CuK\a
_diffrn_radiation_wavelength 1.54184
_diffrn_reflns_av_R_equivalents 0.0364
_diffrn_reflns_av_unetI/netI 0.0361
_diffrn_reflns_Laue_measured_fraction_full 1.000
_diffrn_reflns_Laue_measured_fraction_max 1.000
_diffrn_reflns_limit_h_max 13
_diffrn_reflns_limit_h_min -15
_diffrn_reflns_limit_k_max 9
_diffrn_reflns_limit_k_min -10
_diffrn_reflns_limit_l_max 24
_diffrn_reflns_limit_l_min -24
_diffrn_reflns_number 8616
_diffrn_reflns_point_group_measured_fraction_full 1.000
_diffrn_reflns_point_group_measured_fraction_max 1.000
_diffrn_reflns_theta_full 67.075
_diffrn_reflns_theta_max 67.075
_diffrn_reflns_theta_min 3.578
_diffrn_source 'Enhance (Cu) X-ray Source'
_exptl_absorpt_coefficient_mu 1.302
_exptl_absorpt_correction_T_max 1.00000
_exptl_absorpt_correction_T_min 0.82648
_exptl_absorpt_correction_type multi-scan
_exptl_absorpt_process_details
;
CrysAlisPro, Agilent Technologies,
Version 1.171.37.35 (release 13-08-2014 CrysAlis171 .NET)
(compiled Aug 13 2014,18:06:01)
Empirical absorption correction using spherical harmonics,
 implemented in SCALE3 ABSPACK scaling algorithm.
;
_exptl_crystal_colour colourless
_exptl_crystal_colour_primary colourless
_exptl_crystal_density_diffrn 1.316
_exptl_crystal_description prism
_exptl_crystal_F_000 936
_exptl_crystal_size_max 0.22
_exptl_crystal_size_mid 0.2
_exptl_crystal_size_min 0.15
_refine_diff_density_max 0.342
_refine_diff_density_min -0.307
_refine_diff_density_rms 0.044
_refine_ls_extinction_coef 0.00060(16)
_refine_ls_extinction_expression Fc^*^=kFc[1+0.001xFc^2^\l^3^/sin(2\q)]^-1/4^
_refine_ls_extinction_method 'SHELXL-2014/7 (Sheldrick 2014'
_refine_ls_goodness_of_fit_ref 1.041
_refine_ls_hydrogen_treatment mixed
_refine_ls_matrix_type full
_refine_ls_number_parameters 303
_refine_ls_number_reflns 4050
_refine_ls_number_restraints 0
_refine_ls_restrained_S_all 1.041
_refine_ls_R_factor_all 0.0506
_refine_ls_R_factor_gt 0.0412
_refine_ls_shift/su_max 0.001
_refine_ls_shift/su_mean 0.000
_refine_ls_structure_factor_coef Fsqd
_refine_ls_weighting_details 'w=1/[\s^2^(Fo^2^)+(0.0557P)^2^+0.4706P] where P=(Fo^2^+2Fc^2^)/3'
_refine_ls_weighting_scheme calc
_refine_ls_wR_factor_gt 0.1062
_refine_ls_wR_factor_ref 0.1138
_reflns_Friedel_coverage 0.000
_reflns_number_gt 3395
_reflns_number_total 4050
_reflns_threshold_expression 'I > 2\s(I)'
_cod_data_source_file c7qo00305f2.cif
_cod_data_source_block 201608113
_cod_original_cell_volume 2263.47(10)
_cod_database_code 1553788
_chemical_oxdiff_formula C43H53O14N4P1
_shelx_space_group_comment
;
The symmetry employed for this shelxl refinement is uniquely defined
by the following loop, which should always be used as a source of
symmetry information in preference to the above space-group names.
They are only intended as comments.
;
_reflns_odcompleteness_completeness 99.98
_reflns_odcompleteness_iscentric 1
_reflns_odcompleteness_theta 66.97
_olex2_refinement_description
;
1. Fixed Uiso
 At 1.2 times of:
  All C(H) groups
2.a Aromatic/amide H refined with riding coordinates:
 C2(H2), C3(H3), C4(H4), C5(H5), C6(H6), C8(H8), C9(H9), C10(H10), C11(H11),
 C12(H12), C14(H14), C15(H15), C19(H19), C20(H20), C21(H21), C24(H24), C25(H25),
  C26(H26), C27(H27), C28(H28)
;
_shelx_shelxl_version_number 2014/7
_olex2_submission_special_instructions 'No special instructions were received'

loop_
_space_group_symop_operation_xyz
'x, y, z'
'-x, y+1/2, -z+1/2'
'-x, -y, -z'
'x, -y-1/2, z-1/2'

loop_
_atom_site_label
_atom_site_type_symbol
_atom_site_fract_x
_atom_site_fract_y
_atom_site_fract_z
_atom_site_U_iso_or_equiv
_atom_site_adp_type
_atom_site_occupancy
_atom_site_site_symmetry_order
_atom_site_calc_flag
_atom_site_refinement_flags_posn
C1 C 0.79527(14) 1.0392(2) 0.36759(9) 0.0391(4) Uani 1 1 d .
C2 C 0.74864(16) 1.1718(2) 0.33947(11) 0.0481(5) Uani 1 1 d .
H2 H 0.7155 1.1782 0.2926 0.058 Uiso 1 1 calc R
C3 C 0.75094(19) 1.2947(3) 0.38042(13) 0.0607(6) Uani 1 1 d .
H3 H 0.7187 1.3832 0.3612 0.073 Uiso 1 1 calc R
C4 C 0.8006(2) 1.2865(3) 0.44923(13) 0.0647(6) Uani 1 1 d .
H4 H 0.8024 1.3695 0.4768 0.078 Uiso 1 1 calc R
C5 C 0.8479(2) 1.1554(3) 0.47769(12) 0.0688(7) Uani 1 1 d .
H5 H 0.8818 1.1506 0.5245 0.083 Uiso 1 1 calc R
C6 C 0.84570(18) 1.0301(3) 0.43743(11) 0.0561(5) Uani 1 1 d .
H6 H 0.8775 0.9416 0.4570 0.067 Uiso 1 1 calc R
C7 C 0.67288(14) 0.7701(2) 0.31851(9) 0.0387(4) Uani 1 1 d .
C8 C 0.63500(17) 0.7681(3) 0.37536(11) 0.0522(5) Uani 1 1 d .
H8 H 0.6705 0.8221 0.4143 0.063 Uiso 1 1 calc R
C9 C 0.54384(19) 0.6852(3) 0.37411(12) 0.0645(6) Uani 1 1 d .
H9 H 0.5178 0.6849 0.4121 0.077 Uiso 1 1 calc R
C10 C 0.49180(18) 0.6037(3) 0.31747(13) 0.0675(7) Uani 1 1 d .
H10 H 0.4303 0.5492 0.3169 0.081 Uiso 1 1 calc R
C11 C 0.53068(19) 0.6024(3) 0.26135(12) 0.0675(7) Uani 1 1 d .
H11 H 0.4967 0.5448 0.2233 0.081 Uiso 1 1 calc R
C12 C 0.61994(16) 0.6867(3) 0.26167(11) 0.0532(5) Uani 1 1 d .
H12 H 0.6449 0.6876 0.2233 0.064 Uiso 1 1 calc R
C13 C 0.90602(14) 0.7710(2) 0.34394(8) 0.0370(4) Uani 1 1 d .
C14 C 0.90535(15) 0.6426(2) 0.37971(9) 0.0412(4) Uani 1 1 d .
H14 H 0.8436 0.6193 0.3924 0.049 Uiso 1 1 calc R
C15 C 0.99365(15) 0.5443(2) 0.39824(10) 0.0431(4) Uani 1 1 d .
H15 H 0.9903 0.4589 0.4233 0.052 Uiso 1 1 calc R
C16 C 1.08528(14) 0.5754(2) 0.37899(9) 0.0388(4) Uani 1 1 d .
C17 C 1.09225(14) 0.7132(2) 0.34542(9) 0.0369(4) Uani 1 1 d .
C18 C 1.00340(14) 0.8120(2) 0.32786(8) 0.0367(4) Uani 1 1 d .
C19 C 1.01777(16) 0.9484(2) 0.29734(10) 0.0469(5) Uani 1 1 d .
H19 H 0.9618 1.0176 0.2855 0.056 Uiso 1 1 calc R
C20 C 1.11448(17) 0.9780(3) 0.28531(11) 0.0543(5) Uani 1 1 d .
H20 H 1.1255 1.0679 0.2656 0.065 Uiso 1 1 calc R
C21 C 1.19667(17) 0.8712(3) 0.30305(11) 0.0517(5) Uani 1 1 d .
H21 H 1.2613 0.8920 0.2934 0.062 Uiso 1 1 calc R
C22 C 1.19809(16) 0.3574(2) 0.42854(10) 0.0470(5) Uani 1 1 d .
C23 C 1.30263(16) 0.2849(2) 0.42865(9) 0.0468(5) Uani 1 1 d .
C24 C 1.3093(2) 0.1316(3) 0.42923(12) 0.0595(6) Uani 1 1 d .
H24 H 1.2497 0.0746 0.4305 0.071 Uiso 1 1 calc R
C25 C 1.4047(2) 0.0622(3) 0.42789(12) 0.0734(8) Uani 1 1 d .
H25 H 1.4082 -0.0412 0.4267 0.088 Uiso 1 1 calc R
C26 C 1.4939(2) 0.1458(4) 0.42830(14) 0.0774(8) Uani 1 1 d .
H26 H 1.5579 0.0991 0.4277 0.093 Uiso 1 1 calc R
C27 C 1.4887(2) 0.2976(4) 0.42966(14) 0.0752(8) Uani 1 1 d .
H27 H 1.5498 0.3540 0.4311 0.090 Uiso 1 1 calc R
C28 C 1.39304(18) 0.3678(3) 0.42885(12) 0.0594(6) Uani 1 1 d .
H28 H 1.3894 0.4712 0.4284 0.071 Uiso 1 1 calc R
N1 N 1.18864(13) 0.74334(19) 0.33243(8) 0.0448(4) Uani 1 1 d .
N2 N 1.17477(14) 0.4820(2) 0.39001(9) 0.0462(4) Uani 1 1 d .
H2A H 1.2118(19) 0.498(3) 0.3627(13) 0.064(7) Uiso 1 1 d .
O1 O 0.76791(11) 0.92796(17) 0.23860(6) 0.0476(3) Uani 1 1 d .
O2 O 1.14148(15) 0.3074(2) 0.46191(10) 0.0790(6) Uani 1 1 d .
P1 P 0.78517(3) 0.88214(5) 0.31095(2) 0.03592(15) Uani 1 1 d .

loop_
_atom_site_aniso_label
_atom_site_aniso_U_11
_atom_site_aniso_U_22
_atom_site_aniso_U_33
_atom_site_aniso_U_23
_atom_site_aniso_U_13
_atom_site_aniso_U_12
C1 0.0369(9) 0.0396(10) 0.0394(9) -0.0033(8) 0.0086(7) -0.0032(8)
C2 0.0484(10) 0.0422(11) 0.0496(11) 0.0007(9) 0.0079(8) -0.0035(9)
C3 0.0600(13) 0.0409(12) 0.0770(16) -0.0040(11) 0.0131(11) 0.0000(10)
C4 0.0676(14) 0.0537(14) 0.0719(15) -0.0246(12) 0.0190(12) -0.0059(12)
C5 0.0801(16) 0.0720(17) 0.0461(12) -0.0178(12) 0.0052(11) -0.0017(14)
C6 0.0662(13) 0.0522(13) 0.0415(10) -0.0058(9) 0.0021(9) 0.0061(11)
C7 0.0345(8) 0.0410(10) 0.0378(9) 0.0004(8) 0.0059(7) 0.0012(8)
C8 0.0538(11) 0.0586(13) 0.0447(10) -0.0024(10) 0.0147(9) -0.0074(10)
C9 0.0590(13) 0.0809(18) 0.0584(13) 0.0106(13) 0.0245(11) -0.0099(13)
C10 0.0475(12) 0.0829(18) 0.0652(14) 0.0153(13) 0.0053(10) -0.0200(12)
C11 0.0595(13) 0.0807(18) 0.0524(13) -0.0062(12) 0.0009(10) -0.0260(13)
C12 0.0464(11) 0.0672(14) 0.0431(10) -0.0070(10) 0.0084(8) -0.0111(10)
C13 0.0376(9) 0.0407(10) 0.0317(8) -0.0030(7) 0.0083(7) -0.0004(8)
C14 0.0400(9) 0.0450(11) 0.0414(9) 0.0031(8) 0.0162(7) 0.0004(8)
C15 0.0455(10) 0.0422(11) 0.0441(10) 0.0087(8) 0.0169(8) 0.0018(8)
C16 0.0407(9) 0.0415(10) 0.0350(9) -0.0004(8) 0.0121(7) 0.0034(8)
C17 0.0392(9) 0.0405(10) 0.0321(8) -0.0053(7) 0.0120(7) -0.0030(8)
C18 0.0405(9) 0.0384(9) 0.0296(8) -0.0015(7) 0.0074(7) -0.0030(8)
C19 0.0466(10) 0.0461(11) 0.0452(10) 0.0083(9) 0.0088(8) -0.0002(9)
C20 0.0547(12) 0.0520(13) 0.0559(12) 0.0133(10) 0.0155(9) -0.0089(10)
C21 0.0478(11) 0.0574(13) 0.0551(12) 0.0015(10) 0.0232(9) -0.0088(10)
C22 0.0516(11) 0.0498(12) 0.0419(10) 0.0064(9) 0.0169(8) 0.0070(9)
C23 0.0520(11) 0.0522(12) 0.0351(9) 0.0077(8) 0.0107(8) 0.0117(9)
C24 0.0678(14) 0.0549(14) 0.0505(12) 0.0060(10) 0.0086(10) 0.0128(11)
C25 0.0895(19) 0.0635(16) 0.0583(14) 0.0062(12) 0.0076(13) 0.0354(15)
C26 0.0703(16) 0.100(2) 0.0614(15) 0.0218(15) 0.0184(12) 0.0448(17)
C27 0.0546(13) 0.098(2) 0.0751(16) 0.0286(16) 0.0219(12) 0.0209(14)
C28 0.0566(12) 0.0602(14) 0.0634(14) 0.0165(11) 0.0205(10) 0.0114(11)
N1 0.0432(8) 0.0472(9) 0.0484(9) -0.0027(8) 0.0204(7) -0.0026(7)
N2 0.0482(9) 0.0501(10) 0.0460(9) 0.0098(8) 0.0227(7) 0.0102(8)
O1 0.0497(7) 0.0573(9) 0.0336(7) 0.0031(6) 0.0085(5) -0.0012(7)
O2 0.0752(11) 0.0844(13) 0.0932(13) 0.0473(11) 0.0493(10) 0.0267(10)
P1 0.0366(2) 0.0391(3) 0.0304(2) -0.00095(18) 0.00709(17) -0.00040(18)

loop_
_atom_type_symbol
_atom_type_description
_atom_type_scat_dispersion_real
_atom_type_scat_dispersion_imag
_atom_type_scat_source
C C 0.0181 0.0091 'International Tables Vol C Tables 4.2.6.8 and 6.1.1.4'
H H 0.0000 0.0000 'International Tables Vol C Tables 4.2.6.8 and 6.1.1.4'
N N 0.0311 0.0180 'International Tables Vol C Tables 4.2.6.8 and 6.1.1.4'
O O 0.0492 0.0322 'International Tables Vol C Tables 4.2.6.8 and 6.1.1.4'
P P 0.2955 0.4335 'International Tables Vol C Tables 4.2.6.8 and 6.1.1.4'

loop_
_geom_angle_atom_site_label_1
_geom_angle_atom_site_label_2
_geom_angle_atom_site_label_3
_geom_angle
C2 C1 C6 119.70(19)
C2 C1 P1 117.77(14)
C6 C1 P1 122.52(16)
C1 C2 H2 119.7
C3 C2 C1 120.5(2)
C3 C2 H2 119.7
C2 C3 H3 120.0
C4 C3 C2 120.1(2)
C4 C3 H3 120.0
C3 C4 H4 120.0
C3 C4 C5 119.9(2)
C5 C4 H4 120.0
C4 C5 H5 119.6
C4 C5 C6 120.9(2)
C6 C5 H5 119.6
C1 C6 C5 118.9(2)
C1 C6 H6 120.5
C5 C6 H6 120.5
C8 C7 P1 124.48(15)
C12 C7 C8 119.14(18)
C12 C7 P1 116.32(15)
C7 C8 H8 120.1
C7 C8 C9 119.7(2)
C9 C8 H8 120.1
C8 C9 H9 119.7
C10 C9 C8 120.6(2)
C10 C9 H9 119.7
C9 C10 H10 120.0
C9 C10 C11 119.9(2)
C11 C10 H10 120.0
C10 C11 H11 120.1
C12 C11 C10 119.8(2)
C12 C11 H11 120.1
C7 C12 H12 119.6
C11 C12 C7 120.7(2)
C11 C12 H12 119.6
C14 C13 C18 118.71(16)
C14 C13 P1 121.75(14)
C18 C13 P1 119.38(14)
C13 C14 H14 118.5
C13 C14 C15 122.98(17)
C15 C14 H14 118.5
C14 C15 H15 120.3
C16 C15 C14 119.50(18)
C16 C15 H15 120.3
C15 C16 C17 119.34(17)
C15 C16 N2 124.90(18)
N2 C16 C17 115.76(16)
C18 C17 C16 120.44(16)
N1 C17 C16 116.73(16)
N1 C17 C18 122.83(17)
C17 C18 C13 118.74(16)
C19 C18 C13 124.03(17)
C19 C18 C17 117.19(17)
C18 C19 H19 120.2
C20 C19 C18 119.50(19)
C20 C19 H19 120.2
C19 C20 H20 120.5
C19 C20 C21 118.9(2)
C21 C20 H20 120.5
C20 C21 H21 117.8
N1 C21 C20 124.34(18)
N1 C21 H21 117.8
N2 C22 C23 114.20(17)
O2 C22 C23 121.62(19)
O2 C22 N2 124.16(19)
C24 C23 C22 119.2(2)
C24 C23 C28 119.1(2)
C28 C23 C22 121.7(2)
C23 C24 H24 119.9
C23 C24 C25 120.1(3)
C25 C24 H24 119.9
C24 C25 H25 120.0
C26 C25 C24 120.1(3)
C26 C25 H25 120.0
C25 C26 H26 120.0
C27 C26 C25 120.0(2)
C27 C26 H26 120.0
C26 C27 H27 119.9
C26 C27 C28 120.3(3)
C28 C27 H27 119.9
C23 C28 H28 119.8
C27 C28 C23 120.3(2)
C27 C28 H28 119.8
C21 N1 C17 117.18(17)
C16 N2 H2A 113.2(18)
C22 N2 C16 128.90(17)
C22 N2 H2A 116.7(18)
C1 P1 C7 106.94(8)
C1 P1 C13 107.37(8)
C7 P1 C13 106.70(9)
O1 P1 C1 112.46(9)
O1 P1 C7 110.24(8)
O1 P1 C13 112.79(8)

loop_
_geom_bond_atom_site_label_1
_geom_bond_atom_site_label_2
_geom_bond_distance
C1 C2 1.382(3)
C1 C6 1.387(3)
C1 P1 1.8042(19)
C2 H2 0.9300
C2 C3 1.379(3)
C3 H3 0.9300
C3 C4 1.366(4)
C4 H4 0.9300
C4 C5 1.375(4)
C5 H5 0.9300
C5 C6 1.388(3)
C6 H6 0.9300
C7 C8 1.383(3)
C7 C12 1.383(3)
C7 P1 1.8070(19)
C8 H8 0.9300
C8 C9 1.386(3)
C9 H9 0.9300
C9 C10 1.368(4)
C10 H10 0.9300
C10 C11 1.377(4)
C11 H11 0.9300
C11 C12 1.377(3)
C12 H12 0.9300
C13 C14 1.366(3)
C13 C18 1.436(2)
C13 P1 1.8092(18)
C14 H14 0.9300
C14 C15 1.404(3)
C15 H15 0.9300
C15 C16 1.378(3)
C16 C17 1.430(3)
C16 N2 1.392(2)
C17 C18 1.412(3)
C17 N1 1.372(2)
C18 C19 1.410(3)
C19 H19 0.9300
C19 C20 1.366(3)
C20 H20 0.9300
C20 C21 1.398(3)
C21 H21 0.9300
C21 N1 1.313(3)
C22 C23 1.498(3)
C22 N2 1.351(3)
C22 O2 1.220(3)
C23 C24 1.379(3)
C23 C28 1.383(3)
C24 H24 0.9300
C24 C25 1.387(3)
C25 H25 0.9300
C25 C26 1.373(4)
C26 H26 0.9300
C26 C27 1.366(4)
C27 H27 0.9300
C27 C28 1.382(3)
C28 H28 0.9300
N2 H2A 0.84(2)
O1 P1 1.4858(13)

loop_
_geom_hbond_atom_site_label_D
_geom_hbond_atom_site_label_H
_geom_hbond_atom_site_label_A
_geom_hbond_distance_DH
_geom_hbond_distance_HA
_geom_hbond_distance_DA
_geom_hbond_angle_DHA
_geom_hbond_site_symmetry_A
N2 H2A O1 0.84(2) 2.25(3) 2.966(2) 143(2) 2_745

loop_
_geom_torsion_atom_site_label_1
_geom_torsion_atom_site_label_2
_geom_torsion_atom_site_label_3
_geom_torsion_atom_site_label_4
_geom_torsion
C1 C2 C3 C4 0.7(3)
C2 C1 C6 C5 0.1(3)
C2 C1 P1 C7 -97.88(16)
C2 C1 P1 C13 147.92(15)
C2 C1 P1 O1 23.28(18)
C2 C3 C4 C5 -0.3(4)
C3 C4 C5 C6 -0.2(4)
C4 C5 C6 C1 0.3(4)
C6 C1 C2 C3 -0.7(3)
C6 C1 P1 C7 80.87(18)
C6 C1 P1 C13 -33.3(2)
C6 C1 P1 O1 -157.98(17)
C7 C8 C9 C10 0.9(4)
C8 C7 C12 C11 0.0(3)
C8 C7 P1 C1 -25.1(2)
C8 C7 P1 C13 89.57(19)
C8 C7 P1 O1 -147.63(17)
C8 C9 C10 C11 0.7(4)
C9 C10 C11 C12 -1.9(4)
C10 C11 C12 C7 1.6(4)
C12 C7 C8 C9 -1.2(3)
C12 C7 P1 C1 152.08(16)
C12 C7 P1 C13 -93.26(17)
C12 C7 P1 O1 29.54(19)
C13 C14 C15 C16 -1.1(3)
C13 C18 C19 C20 178.73(18)
C14 C13 C18 C17 4.3(2)
C14 C13 C18 C19 -173.45(18)
C14 C13 P1 C1 102.17(16)
C14 C13 P1 C7 -12.19(18)
C14 C13 P1 O1 -133.38(15)
C14 C15 C16 C17 5.1(3)
C14 C15 C16 N2 -175.28(18)
C15 C16 C17 C18 -4.4(3)
C15 C16 C17 N1 174.91(17)
C15 C16 N2 C22 -10.3(3)
C16 C17 C18 C13 -0.4(2)
C16 C17 C18 C19 177.53(16)
C16 C17 N1 C21 -178.46(17)
C17 C16 N2 C22 169.35(19)
C17 C18 C19 C20 0.9(3)
C18 C13 C14 C15 -3.7(3)
C18 C13 P1 C1 -82.66(15)
C18 C13 P1 C7 162.97(14)
C18 C13 P1 O1 41.79(17)
C18 C17 N1 C21 0.8(3)
C18 C19 C20 C21 0.6(3)
C19 C20 C21 N1 -1.7(3)
C20 C21 N1 C17 0.9(3)
C22 C23 C24 C25 178.64(19)
C22 C23 C28 C27 179.3(2)
C23 C22 N2 C16 -179.86(19)
C23 C24 C25 C26 2.2(4)
C24 C23 C28 C27 0.0(3)
C24 C25 C26 C27 -0.4(4)
C25 C26 C27 C28 -1.7(4)
C26 C27 C28 C23 1.9(4)
C28 C23 C24 C25 -2.0(3)
N1 C17 C18 C13 -179.62(16)
N1 C17 C18 C19 -1.7(3)
N2 C16 C17 C18 176.01(16)
N2 C16 C17 N1 -4.7(2)
N2 C22 C23 C24 -142.9(2)
N2 C22 C23 C28 37.7(3)
O2 C22 C23 C24 38.4(3)
O2 C22 C23 C28 -140.9(2)
O2 C22 N2 C16 -1.2(4)
P1 C1 C2 C3 178.13(16)
P1 C1 C6 C5 -178.58(18)
P1 C7 C8 C9 175.89(18)
P1 C7 C12 C11 -177.36(19)
P1 C13 C14 C15 171.52(15)
P1 C13 C18 C17 -170.98(13)
P1 C13 C18 C19 11.2(2)
